data_7215630
loop_
_publ_author_name
'Yang, Jin'
'Ma, Jian-Fang'
'Liu, Ying-Ying'
'Batten, Stuart R.'

_publ_section_title
;
 Four-, and six-connected entangled frameworks based on flexible
 bis(imidazole) ligands and long dicarboxylate anions
;
_journal_coden_ASTM CRECF4
_journal_issue 1
_journal_name_full CrystEngComm
_journal_page_first 151
_journal_page_last 159
_journal_paper_doi 10.1039/b816356c
_journal_volume 11
_journal_year 2009
_chemical_formula_moiety '2(C52 H48 Co2 N8 O8), 3(H2O)'
_chemical_formula_sum 'C104 H99 Co4 N16 O19'
_chemical_formula_weight 2112.71
_space_group_IT_number 2
_symmetry_cell_setting triclinic
_symmetry_space_group_name_Hall '-P 1'
_symmetry_space_group_name_H-M 'P -1'
_atom_sites_solution_hydrogens geom
_atom_sites_solution_primary direct
_atom_sites_solution_secondary difmap
_audit_creation_method SHELXL-97
_cell_angle_alpha 81.697(2)
_cell_angle_beta 88.455(2)
_cell_angle_gamma 84.325(2)
_cell_formula_units_Z 1
_cell_length_a 8.6765(9)
_cell_length_b 11.9414(12)
_cell_length_c 24.044(2)
_cell_measurement_reflns_used 9489
_cell_measurement_temperature 293(2)
_cell_measurement_theta_max 26.05
_cell_measurement_theta_min 1.71
_cell_volume 2452.8(4)
_computing_cell_refinement 'SMART (Bruker, 1998)'
_computing_data_collection 'SMART (Bruker, 1998)'
_computing_data_reduction 'SAINT (Bruker, 1998)'
_computing_molecular_graphics 'SHELXTL (Bruker, 1998)'
_computing_publication_material 'SHELXTL (Bruker, 1998)'
_computing_structure_refinement 'SHELXL97 (Sheldrick, 1997)'
_computing_structure_solution 'SHELXS97 (Sheldrick, 1997)'
_diffrn_ambient_temperature 293(2)
_diffrn_measured_fraction_theta_full 0.985
_diffrn_measured_fraction_theta_max 0.978
_diffrn_measurement_device_type 'Bruker APEX CCD area detector'
_diffrn_measurement_method '\f and \w scans'
_diffrn_radiation_monochromator graphite
_diffrn_radiation_source 'fine-focus sealed tube'
_diffrn_radiation_type MoK\a
_diffrn_radiation_wavelength 0.71073
_diffrn_reflns_av_R_equivalents 0.0362
_diffrn_reflns_av_sigmaI/netI 0.0900
_diffrn_reflns_limit_h_max 9
_diffrn_reflns_limit_h_min -10
_diffrn_reflns_limit_k_max 14
_diffrn_reflns_limit_k_min -12
_diffrn_reflns_limit_l_max 29
_diffrn_reflns_limit_l_min -25
_diffrn_reflns_number 13946
_diffrn_reflns_theta_full 25.00
_diffrn_reflns_theta_max 26.05
_diffrn_reflns_theta_min 1.71
_exptl_absorpt_coefficient_mu 0.743
_exptl_absorpt_correction_T_max 0.892
_exptl_absorpt_correction_T_min 0.871
_exptl_absorpt_correction_type multi-scan
_exptl_absorpt_process_details '(SAINT; Bruker, 1998)'
_exptl_crystal_colour pink
_exptl_crystal_density_diffrn 1.430
_exptl_crystal_density_method 'not measured'
_exptl_crystal_description needle
_exptl_crystal_F_000 1095
_exptl_crystal_size_max 0.18
_exptl_crystal_size_mid 0.16
_exptl_crystal_size_min 0.15
_refine_diff_density_max 0.574
_refine_diff_density_min -0.346
_refine_diff_density_rms 0.083
_refine_ls_extinction_method none
_refine_ls_goodness_of_fit_ref 1.038
_refine_ls_hydrogen_treatment constr
_refine_ls_matrix_type full
_refine_ls_number_parameters 649
_refine_ls_number_reflns 9489
_refine_ls_number_restraints 0
_refine_ls_restrained_S_all 1.038
_refine_ls_R_factor_all 0.1053
_refine_ls_R_factor_gt 0.0672
_refine_ls_shift/su_max 0.002
_refine_ls_shift/su_mean 0.000
_refine_ls_structure_factor_coef Fsqd
_refine_ls_weighting_details 'calc w=1/[\s^2^(Fo^2^)+(0.0558P)^2^+0.5759P] where P=(Fo^2^+2Fc^2^)/3'
_refine_ls_weighting_scheme calc
_refine_ls_wR_factor_gt 0.1296
_refine_ls_wR_factor_ref 0.1501
_reflns_number_gt 6468
_reflns_number_total 9489
_reflns_threshold_expression I>2\s(I)
_cod_duplicate_entry 7200484
_cod_data_source_file b816356c.txt
_cod_data_source_block compound-4
_cod_depositor_comments
;
 Updated bibliographic information.

 Antanas Vaitkus,
 2019-09-18

 Marked entry as a duplicate of entry 7200484.

 Antanas Vaitkus,
 2019-09-18
;
_cod_database_code 7215630

loop_
_symmetry_equiv_pos_as_xyz
'x, y, z'
'-x, -y, -z'

loop_
_atom_site_label
_atom_site_type_symbol
_atom_site_fract_x
_atom_site_fract_y
_atom_site_fract_z
_atom_site_U_iso_or_equiv
_atom_site_adp_type
_atom_site_occupancy
_atom_site_symmetry_multiplicity
_atom_site_calc_flag
_atom_site_refinement_flags
Co1 Co 0.77538(6) 0.30717(5) 0.98388(2) 0.02304(16) Uani 1 1 d .
Co2 Co -0.38356(7) 0.68205(5) 1.54264(2) 0.02579(17) Uani 1 1 d .
O5 O -0.2912(3) 0.7866(3) 1.44583(12) 0.0329(7) Uani 1 1 d .
O2 O 0.6266(3) 0.2183(3) 1.06674(13) 0.0354(8) Uani 1 1 d .
O6 O -0.2491(3) 0.6091(2) 1.48785(12) 0.0304(7) Uani 1 1 d .
O1 O 0.6712(3) 0.3974(3) 1.04045(12) 0.0328(7) Uani 1 1 d .
O3 O 0.6212(4) 0.2637(2) 0.93417(12) 0.0331(8) Uani 1 1 d .
O4 O 0.8029(4) 0.2143(3) 0.87230(14) 0.0423(8) Uani 1 1 d .
N6 N 1.1815(4) 0.1143(3) 1.03697(16) 0.0316(9) Uani 1 1 d .
N5 N 0.9456(4) 0.1900(3) 1.01528(14) 0.0256(8) Uani 1 1 d .
C21 C 0.3330(5) 0.4214(4) 1.21317(18) 0.0279(10) Uani 1 1 d .
N3 N 1.4624(4) 0.4450(3) 0.67188(15) 0.0321(9) Uani 1 1 d .
C18 C 0.5162(5) 0.3554(4) 1.12320(18) 0.0290(10) Uani 1 1 d .
C28 C -0.0420(5) 0.5484(4) 1.40497(18) 0.0283(10) Uani 1 1 d .
H28 H -0.0507 0.4982 1.4380 0.034 Uiso 1 1 calc R
N4 N 1.5711(4) 0.5453(3) 0.60015(14) 0.0279(8) Uani 1 1 d .
N2 N 1.0095(4) 0.5364(3) 0.87127(14) 0.0309(9) Uani 1 1 d .
C38 C 0.8686(6) 0.5447(4) 0.94674(19) 0.0387(12) Uani 1 1 d .
H38 H 0.8142 0.5720 0.9766 0.046 Uiso 1 1 calc R
C29 C -0.1253(5) 0.6547(4) 1.39976(17) 0.0246(10) Uani 1 1 d .
N1 N 0.8842(4) 0.4333(3) 0.93763(14) 0.0284(8) Uani 1 1 d .
C25 C 0.1690(5) 0.5572(4) 1.26535(18) 0.0300(10) Uani 1 1 d .
H25 H 0.1880 0.6152 1.2365 0.036 Uiso 1 1 calc R
C22 C 0.2345(5) 0.4538(4) 1.25995(17) 0.0280(10) Uani 1 1 d .
H22 H 0.2159 0.3959 1.2889 0.034 Uiso 1 1 calc R
C32 C -0.0125(5) 0.6964(4) 1.30758(17) 0.0304(10) Uani 1 1 d .
H32 H -0.0023 0.7476 1.2750 0.037 Uiso 1 1 calc R
C23 C 0.3731(5) 0.4996(4) 1.16782(18) 0.0334(11) Uani 1 1 d .
H23 H 0.3373 0.5758 1.1670 0.040 Uiso 1 1 calc R
C30 C -0.2301(5) 0.6875(4) 1.44659(18) 0.0283(10) Uani 1 1 d .
C46 C 1.5255(5) 0.3698(4) 0.63785(19) 0.0377(12) Uani 1 1 d .
H46 H 1.5234 0.2912 0.6437 0.045 Uiso 1 1 calc R
C24 C 0.4640(5) 0.4671(4) 1.12437(18) 0.0349(11) Uani 1 1 d .
H24 H 0.4908 0.5219 1.0951 0.042 Uiso 1 1 calc R
C43 C 1.2821(5) 0.5118(4) 0.74486(17) 0.0363(12) Uani 1 1 d .
H43A H 1.2089 0.5423 0.7155 0.044 Uiso 1 1 calc R
H43B H 1.3445 0.5718 0.7511 0.044 Uiso 1 1 calc R
C1 C 0.6668(6) 0.2232(4) 0.8893(2) 0.0327(11) Uani 1 1 d .
C13 C -0.1625(5) -0.1535(4) 0.65580(18) 0.0313(11) Uani 1 1 d .
C26 C 0.0698(5) 0.5893(4) 1.31201(17) 0.0264(10) Uani 1 1 d .
C41 C 1.0993(6) 0.5706(4) 0.81989(19) 0.0399(12) Uani 1 1 d .
H41A H 1.1677 0.6260 0.8274 0.048 Uiso 1 1 calc R
H41B H 1.0286 0.6071 0.7907 0.048 Uiso 1 1 calc R
C44 C 1.3859(6) 0.4137(4) 0.72633(18) 0.0387(12) Uani 1 1 d .
H44A H 1.4642 0.3877 0.7545 0.046 Uiso 1 1 calc R
H44B H 1.3244 0.3511 0.7237 0.046 Uiso 1 1 calc R
C19 C 0.4801(5) 0.2753(4) 1.1684(2) 0.0379(12) Uani 1 1 d .
H19 H 0.5159 0.1992 1.1688 0.046 Uiso 1 1 calc R
C27 C 0.0537(5) 0.5155(4) 1.36215(17) 0.0278(10) Uani 1 1 d .
H27 H 0.1078 0.4437 1.3667 0.033 Uiso 1 1 calc R
C34 C 1.0828(5) 0.0502(4) 1.0697(2) 0.0354(11) Uani 1 1 d .
H34 H 1.1098 -0.0133 1.0960 0.042 Uiso 1 1 calc R
C45 C 1.4928(5) 0.5492(4) 0.64801(17) 0.0290(10) Uani 1 1 d .
H45 H 1.4628 0.6156 0.6631 0.035 Uiso 1 1 calc R
C35 C 1.0951(5) 0.1961(4) 1.00488(18) 0.0288(10) Uani 1 1 d .
H35 H 1.1352 0.2508 0.9784 0.035 Uiso 1 1 calc R
C14 C -0.2028(6) -0.0809(4) 0.69478(19) 0.0417(13) Uani 1 1 d .
H14 H -0.3068 -0.0599 0.7018 0.050 Uiso 1 1 calc R
C42 C 1.1947(5) 0.4725(4) 0.79860(18) 0.0377(12) Uani 1 1 d .
H42A H 1.1272 0.4162 0.7916 0.045 Uiso 1 1 calc R
H42B H 1.2680 0.4370 0.8271 0.045 Uiso 1 1 calc R
C17 C 0.6101(5) 0.3193(4) 1.07438(18) 0.0286(10) Uani 1 1 d .
C40 C 0.9696(5) 0.4315(4) 0.89147(17) 0.0292(10) Uani 1 1 d .
H40 H 0.9984 0.3666 0.8750 0.035 Uiso 1 1 calc R
C37 C 1.4123(4) 0.0071(4) 1.00073(19) 0.0293(10) Uani 1 1 d .
H37A H 1.3742 0.0280 0.9627 0.035 Uiso 1 1 calc R
H37B H 1.3740 -0.0647 1.0161 0.035 Uiso 1 1 calc R
C12 C -0.0068(6) -0.1852(4) 0.64693(19) 0.0402(12) Uani 1 1 d .
H12 H 0.0224 -0.2348 0.6212 0.048 Uiso 1 1 calc R
C31 C -0.1092(5) 0.7287(4) 1.35044(17) 0.0282(10) Uani 1 1 d .
H31 H -0.1636 0.8005 1.3461 0.034 Uiso 1 1 calc R
C7 C 0.3853(6) 0.1973(4) 0.8746(2) 0.0415(13) Uani 1 1 d .
H7 H 0.3590 0.2375 0.9043 0.050 Uiso 1 1 calc R
C5 C 0.3064(7) 0.0937(5) 0.8037(2) 0.0491(14) Uani 1 1 d .
C2 C 0.5405(6) 0.1832(4) 0.85704(18) 0.0343(11) Uani 1 1 d .
C20 C 0.3910(6) 0.3086(4) 1.2128(2) 0.0413(12) Uani 1 1 d .
H20 H 0.3694 0.2544 1.2431 0.050 Uiso 1 1 calc R
C33 C 0.9374(5) 0.0973(4) 1.05621(19) 0.0330(11) Uani 1 1 d .
H33 H 0.8464 0.0711 1.0721 0.040 Uiso 1 1 calc R
C47 C 1.5919(5) 0.4326(4) 0.59392(19) 0.0352(11) Uani 1 1 d .
H47 H 1.6438 0.4035 0.5640 0.042 Uiso 1 1 calc R
C11 C 0.1060(6) -0.1437(4) 0.6760(2) 0.0460(13) Uani 1 1 d .
H11 H 0.2098 -0.1665 0.6696 0.055 Uiso 1 1 calc R
C39 C 0.9437(6) 0.6086(4) 0.90597(19) 0.0429(13) Uani 1 1 d .
H39 H 0.9495 0.6867 0.9023 0.052 Uiso 1 1 calc R
C8 C 0.1777(7) 0.0425(4) 0.7788(2) 0.0523(15) Uani 1 1 d .
H8 H 0.0779 0.0597 0.7922 0.063 Uiso 1 1 calc R
C36 C 1.3515(5) 0.0971(4) 1.0360(2) 0.0371(12) Uani 1 1 d .
H36A H 1.3882 0.0752 1.0741 0.044 Uiso 1 1 calc R
H36B H 1.3923 0.1683 1.0211 0.044 Uiso 1 1 calc R
C6 C 0.2708(6) 0.1523(4) 0.8483(2) 0.0459(14) Uani 1 1 d .
H6 H 0.1687 0.1617 0.8610 0.055 Uiso 1 1 calc R
C10 C 0.0676(6) -0.0696(4) 0.7140(2) 0.0445(13) Uani 1 1 d .
C4 C 0.4569(7) 0.0847(5) 0.7845(2) 0.0602(17) Uani 1 1 d .
H4 H 0.4814 0.0486 0.7532 0.072 Uiso 1 1 calc R
C9 C 0.1926(7) -0.0221(5) 0.7410(2) 0.0546(15) Uani 1 1 d .
H9 H 0.2932 -0.0418 0.7290 0.065 Uiso 1 1 calc R
C15 C -0.0897(7) -0.0389(4) 0.7235(2) 0.0499(14) Uani 1 1 d .
H15 H -0.1188 0.0101 0.7495 0.060 Uiso 1 1 calc R
C3 C 0.5746(7) 0.1289(5) 0.8111(2) 0.0553(15) Uani 1 1 d .
H3 H 0.6760 0.1214 0.7976 0.066 Uiso 1 1 calc R
O7 O -0.4237(4) -0.1821(3) 0.63683(14) 0.0501(9) Uani 1 1 d .
C16 C -0.2850(6) -0.1937(4) 0.62252(19) 0.0331(11) Uani 1 1 d .
O8 O -0.2358(4) -0.2408(3) 0.58012(13) 0.0396(8) Uani 1 1 d .
N7 N -0.6043(4) 0.7329(3) 1.51862(14) 0.0262(8) Uani 1 1 d .
C48 C -0.6604(5) 0.8215(4) 1.48280(19) 0.0332(11) Uani 1 1 d .
H48 H -0.6010 0.8760 1.4638 0.040 Uiso 1 1 calc R
C49 C -0.7305(5) 0.6747(4) 1.53653(18) 0.0288(10) Uani 1 1 d .
H49 H -0.7272 0.6084 1.5623 0.035 Uiso 1 1 calc R
N8 N -0.8139(4) 0.8222(3) 1.47753(15) 0.0295(9) Uani 1 1 d .
C50 C -0.8578(5) 0.7280(4) 1.51132(18) 0.0318(11) Uani 1 1 d .
H50 H -0.9575 0.7054 1.5158 0.038 Uiso 1 1 calc R
C51 C -0.9173(6) 0.9090(4) 1.44351(19) 0.0386(12) Uani 1 1 d .
H51A H -0.9705 0.8735 1.4168 0.046 Uiso 1 1 calc R
H51B H -0.8560 0.9648 1.4225 0.046 Uiso 1 1 calc R
C52 C -1.0355(5) 0.9684(4) 1.47927(19) 0.0351(11) Uani 1 1 d .
H52A H -1.0975 0.9125 1.4998 0.042 Uiso 1 1 calc R
H52B H -1.1041 1.0218 1.4549 0.042 Uiso 1 1 calc R
O1W O -0.4649(5) 0.9433(3) 1.36749(15) 0.0667(11) Uani 1 1 d .
O2W O 0.3305(12) 0.3754(9) 0.9555(5) 0.115(4) Uani 0.50 1 d P

loop_
_atom_site_aniso_label
_atom_site_aniso_U_11
_atom_site_aniso_U_22
_atom_site_aniso_U_33
_atom_site_aniso_U_23
_atom_site_aniso_U_13
_atom_site_aniso_U_12
Co1 0.0210(3) 0.0258(3) 0.0226(3) -0.0058(2) 0.0021(2) -0.0013(2)
Co2 0.0214(3) 0.0351(4) 0.0219(3) -0.0073(3) 0.0051(2) -0.0046(3)
O5 0.0324(18) 0.0324(19) 0.0343(18) -0.0118(14) 0.0064(14) 0.0037(14)
O2 0.0259(17) 0.0363(19) 0.046(2) -0.0163(16) 0.0087(15) -0.0026(14)
O6 0.0312(18) 0.0346(18) 0.0243(17) -0.0037(14) 0.0094(14) -0.0010(14)
O1 0.0312(18) 0.0365(19) 0.0311(18) -0.0078(15) 0.0117(14) -0.0035(14)
O3 0.0408(19) 0.0314(18) 0.0290(18) -0.0055(14) -0.0071(15) -0.0083(15)
O4 0.040(2) 0.037(2) 0.052(2) -0.0137(17) -0.0052(17) -0.0024(16)
N6 0.0187(19) 0.031(2) 0.045(2) -0.0082(18) 0.0015(18) 0.0008(16)
N5 0.0195(19) 0.028(2) 0.030(2) -0.0070(16) 0.0027(16) -0.0010(15)
C21 0.027(2) 0.033(3) 0.025(2) -0.009(2) 0.0034(19) -0.001(2)
N3 0.033(2) 0.041(2) 0.023(2) -0.0013(18) -0.0004(17) -0.0121(18)
C18 0.024(2) 0.035(3) 0.029(3) -0.009(2) 0.008(2) -0.003(2)
C28 0.026(2) 0.037(3) 0.021(2) -0.002(2) 0.0022(19) -0.004(2)
N4 0.025(2) 0.040(2) 0.0195(19) -0.0046(17) 0.0025(16) -0.0059(17)
N2 0.034(2) 0.036(2) 0.024(2) -0.0028(17) 0.0056(17) -0.0126(18)
C38 0.052(3) 0.035(3) 0.032(3) -0.011(2) 0.010(2) -0.010(2)
C29 0.020(2) 0.034(3) 0.022(2) -0.0080(19) 0.0054(18) -0.0060(19)
N1 0.028(2) 0.035(2) 0.023(2) -0.0061(17) 0.0034(16) -0.0059(17)
C25 0.027(2) 0.034(3) 0.027(3) -0.002(2) 0.005(2) 0.000(2)
C22 0.025(2) 0.038(3) 0.020(2) -0.0005(19) 0.0051(19) -0.003(2)
C32 0.038(3) 0.031(3) 0.020(2) 0.0017(19) 0.008(2) 0.000(2)
C23 0.045(3) 0.027(3) 0.026(2) -0.004(2) 0.011(2) 0.009(2)
C30 0.020(2) 0.040(3) 0.027(2) -0.010(2) -0.0009(19) -0.004(2)
C46 0.043(3) 0.036(3) 0.035(3) -0.006(2) 0.003(2) -0.011(2)
C24 0.040(3) 0.034(3) 0.026(3) 0.001(2) 0.009(2) 0.010(2)
C43 0.038(3) 0.047(3) 0.023(3) 0.004(2) 0.001(2) -0.013(2)
C1 0.039(3) 0.020(2) 0.038(3) 0.001(2) -0.007(2) -0.001(2)
C13 0.036(3) 0.032(3) 0.026(2) 0.001(2) -0.002(2) -0.011(2)
C26 0.022(2) 0.035(3) 0.022(2) -0.005(2) 0.0047(18) -0.0044(19)
C41 0.042(3) 0.053(3) 0.026(3) 0.001(2) 0.007(2) -0.022(3)
C44 0.045(3) 0.046(3) 0.025(3) 0.001(2) 0.008(2) -0.020(2)
C19 0.040(3) 0.026(3) 0.047(3) -0.006(2) 0.017(2) -0.004(2)
C27 0.027(2) 0.026(2) 0.030(3) -0.005(2) 0.001(2) 0.0015(19)
C34 0.029(3) 0.028(3) 0.046(3) 0.001(2) 0.003(2) 0.005(2)
C45 0.027(2) 0.037(3) 0.023(2) -0.006(2) 0.0007(19) -0.006(2)
C35 0.025(2) 0.030(3) 0.032(3) -0.008(2) 0.002(2) -0.0020(19)
C14 0.040(3) 0.050(3) 0.039(3) -0.014(2) 0.002(2) -0.014(2)
C42 0.037(3) 0.049(3) 0.028(3) -0.002(2) 0.005(2) -0.017(2)
C17 0.019(2) 0.038(3) 0.030(3) -0.011(2) 0.0007(19) 0.001(2)
C40 0.031(2) 0.032(3) 0.026(2) -0.007(2) 0.005(2) -0.011(2)
C37 0.022(2) 0.026(2) 0.040(3) -0.001(2) 0.001(2) -0.0037(19)
C12 0.043(3) 0.046(3) 0.034(3) -0.012(2) 0.003(2) -0.012(2)
C31 0.029(2) 0.029(2) 0.025(2) -0.002(2) 0.0044(19) 0.0020(19)
C7 0.045(3) 0.049(3) 0.033(3) -0.006(2) -0.004(2) -0.015(3)
C5 0.052(4) 0.048(3) 0.049(3) -0.003(3) -0.016(3) -0.015(3)
C2 0.051(3) 0.024(2) 0.028(3) -0.003(2) -0.013(2) -0.005(2)
C20 0.050(3) 0.032(3) 0.038(3) 0.003(2) 0.016(2) -0.002(2)
C33 0.025(2) 0.029(3) 0.043(3) 0.000(2) 0.004(2) -0.0002(19)
C47 0.037(3) 0.043(3) 0.028(3) -0.012(2) 0.005(2) -0.007(2)
C11 0.039(3) 0.047(3) 0.053(3) -0.006(3) -0.008(3) -0.010(2)
C39 0.068(4) 0.036(3) 0.029(3) -0.009(2) 0.008(3) -0.019(3)
C8 0.064(4) 0.046(3) 0.047(3) -0.002(3) -0.019(3) -0.011(3)
C36 0.021(2) 0.041(3) 0.051(3) -0.011(2) -0.003(2) -0.003(2)
C6 0.045(3) 0.059(4) 0.034(3) 0.001(3) -0.004(2) -0.020(3)
C10 0.052(3) 0.043(3) 0.040(3) -0.001(2) -0.012(3) -0.016(3)
C4 0.075(5) 0.060(4) 0.052(4) -0.031(3) -0.013(3) -0.005(3)
C9 0.061(4) 0.055(4) 0.050(3) -0.009(3) -0.022(3) -0.010(3)
C15 0.064(4) 0.049(3) 0.044(3) -0.022(3) -0.005(3) -0.016(3)
C3 0.051(4) 0.058(4) 0.062(4) -0.028(3) -0.010(3) -0.002(3)
O7 0.041(2) 0.059(2) 0.054(2) -0.0150(19) -0.0017(18) -0.0141(18)
C16 0.042(3) 0.029(3) 0.029(3) -0.001(2) -0.006(2) -0.012(2)
O8 0.044(2) 0.048(2) 0.0303(18) -0.0098(16) -0.0024(16) -0.0138(16)
N7 0.0211(19) 0.028(2) 0.029(2) -0.0041(16) 0.0053(16) -0.0027(15)
C48 0.032(3) 0.030(3) 0.037(3) -0.005(2) 0.012(2) -0.005(2)
C49 0.027(2) 0.032(3) 0.026(2) 0.003(2) 0.0047(19) -0.004(2)
N8 0.027(2) 0.028(2) 0.032(2) -0.0010(17) 0.0007(17) 0.0017(16)
C50 0.028(3) 0.032(3) 0.036(3) -0.004(2) 0.002(2) -0.009(2)
C51 0.040(3) 0.036(3) 0.037(3) 0.002(2) -0.004(2) 0.001(2)
C52 0.029(3) 0.027(3) 0.048(3) 0.001(2) -0.006(2) -0.003(2)
O1W 0.071(3) 0.071(3) 0.054(2) -0.001(2) -0.005(2) 0.002(2)
O2W 0.082(8) 0.102(8) 0.168(11) -0.039(8) 0.036(7) -0.026(6)

loop_
_atom_type_symbol
_atom_type_description
_atom_type_scat_dispersion_real
_atom_type_scat_dispersion_imag
_atom_type_scat_source
C C 0.0033 0.0016 'International Tables Vol C Tables 4.2.6.8 and 6.1.1.4'
H H 0.0000 0.0000 'International Tables Vol C Tables 4.2.6.8 and 6.1.1.4'
N N 0.0061 0.0033 'International Tables Vol C Tables 4.2.6.8 and 6.1.1.4'
O O 0.0106 0.0060 'International Tables Vol C Tables 4.2.6.8 and 6.1.1.4'
Co Co 0.3494 0.9721 'International Tables Vol C Tables 4.2.6.8 and 6.1.1.4'

loop_
_geom_angle_atom_site_label_1
_geom_angle_atom_site_label_2
_geom_angle_atom_site_label_3
_geom_angle
_geom_angle_site_symmetry_1
_geom_angle_site_symmetry_3
O3 Co1 O1 110.48(13) . .
O3 Co1 N5 119.11(13) . .
O1 Co1 N5 114.30(13) . .
O3 Co1 N1 106.36(13) . .
O1 Co1 N1 98.38(13) . .
N5 Co1 N1 105.57(14) . .
O8 Co2 O6 102.00(13) 1_566 .
O8 Co2 N7 130.50(14) 1_566 .
O6 Co2 N7 116.12(13) . .
O8 Co2 N4 104.40(13) 1_566 1_356
O6 Co2 N4 101.69(13) . 1_356
N7 Co2 N4 97.76(14) . 1_356
C30 O6 Co2 105.7(3) . .
C17 O1 Co1 101.5(3) . .
C1 O3 Co1 119.5(3) . .
C35 N6 C34 107.3(4) . .
C35 N6 C36 125.6(4) . .
C34 N6 C36 127.1(4) . .
C35 N5 C33 105.2(4) . .
C35 N5 Co1 125.1(3) . .
C33 N5 Co1 129.2(3) . .
C23 C21 C20 117.0(4) . .
C23 C21 C22 122.7(4) . .
C20 C21 C22 120.3(4) . .
C45 N3 C46 107.3(4) . .
C45 N3 C44 127.4(4) . .
C46 N3 C44 125.1(4) . .
C24 C18 C19 118.5(4) . .
C24 C18 C17 121.1(4) . .
C19 C18 C17 120.3(4) . .
C27 C28 C29 121.5(4) . .
C27 C28 H28 119.3 . .
C29 C28 H28 119.3 . .
C45 N4 C47 105.4(4) . .
C45 N4 Co2 126.0(3) . 1_754
C47 N4 Co2 127.8(3) . 1_754
C40 N2 C39 107.1(4) . .
C40 N2 C41 127.8(4) . .
C39 N2 C41 125.0(4) . .
C39 C38 N1 110.0(4) . .
C39 C38 H38 125.0 . .
N1 C38 H38 125.0 . .
C31 C29 C28 118.3(4) . .
C31 C29 C30 121.3(4) . .
C28 C29 C30 120.3(4) . .
C40 N1 C38 105.4(4) . .
C40 N1 Co1 129.9(3) . .
C38 N1 Co1 124.5(3) . .
C22 C25 C26 126.8(4) . .
C22 C25 H25 116.6 . .
C26 C25 H25 116.6 . .
C25 C22 C21 126.9(4) . .
C25 C22 H22 116.6 . .
C21 C22 H22 116.6 . .
C31 C32 C26 121.8(4) . .
C31 C32 H32 119.1 . .
C26 C32 H32 119.1 . .
C24 C23 C21 121.6(4) . .
C24 C23 H23 119.2 . .
C21 C23 H23 119.2 . .
O5 C30 O6 122.2(4) . .
O5 C30 C29 121.4(4) . .
O6 C30 C29 116.3(4) . .
C47 C46 N3 106.2(4) . .
C47 C46 H46 126.9 . .
N3 C46 H46 126.9 . .
C23 C24 C18 121.2(4) . .
C23 C24 H24 119.4 . .
C18 C24 H24 119.4 . .
C44 C43 C42 110.6(4) . .
C44 C43 H43A 109.5 . .
C42 C43 H43A 109.5 . .
C44 C43 H43B 109.5 . .
C42 C43 H43B 109.5 . .
H43A C43 H43B 108.1 . .
O4 C1 O3 124.8(4) . .
O4 C1 C2 120.2(4) . .
O3 C1 C2 115.0(4) . .
C14 C13 C12 118.5(4) . .
C14 C13 C16 120.5(4) . .
C12 C13 C16 121.0(4) . .
C32 C26 C27 117.4(4) . .
C32 C26 C25 120.3(4) . .
C27 C26 C25 122.3(4) . .
N2 C41 C42 113.4(4) . .
N2 C41 H41A 108.9 . .
C42 C41 H41A 108.9 . .
N2 C41 H41B 108.9 . .
C42 C41 H41B 108.9 . .
H41A C41 H41B 107.7 . .
N3 C44 C43 112.7(4) . .
N3 C44 H44A 109.1 . .
C43 C44 H44A 109.1 . .
N3 C44 H44B 109.1 . .
C43 C44 H44B 109.1 . .
H44A C44 H44B 107.8 . .
C20 C19 C18 120.2(4) . .
C20 C19 H19 119.9 . .
C18 C19 H19 119.9 . .
C28 C27 C26 120.6(4) . .
C28 C27 H27 119.7 . .
C26 C27 H27 119.7 . .
C33 C34 N6 106.4(4) . .
C33 C34 H34 126.8 . .
N6 C34 H34 126.8 . .
N4 C45 N3 111.2(4) . .
N4 C45 H45 124.4 . .
N3 C45 H45 124.4 . .
N5 C35 N6 111.8(4) . .
N5 C35 H35 124.1 . .
N6 C35 H35 124.1 . .
C13 C14 C15 120.7(5) . .
C13 C14 H14 119.6 . .
C15 C14 H14 119.6 . .
C41 C42 C43 111.4(4) . .
C41 C42 H42A 109.3 . .
C43 C42 H42A 109.3 . .
C41 C42 H42B 109.3 . .
C43 C42 H42B 109.3 . .
H42A C42 H42B 108.0 . .
O2 C17 O1 121.5(4) . .
O2 C17 C18 120.9(4) . .
O1 C17 C18 117.6(4) . .
N1 C40 N2 111.0(4) . .
N1 C40 H40 124.5 . .
N2 C40 H40 124.5 . .
C36 C37 C37 111.4(4) . 2_857
C36 C37 H37A 109.3 . .
C37 C37 H37A 109.3 2_857 .
C36 C37 H37B 109.3 . .
C37 C37 H37B 109.3 2_857 .
H37A C37 H37B 108.0 . .
C13 C12 C11 120.7(5) . .
C13 C12 H12 119.6 . .
C11 C12 H12 119.6 . .
C32 C31 C29 120.4(4) . .
C32 C31 H31 119.8 . .
C29 C31 H31 119.8 . .
C6 C7 C2 121.1(5) . .
C6 C7 H7 119.4 . .
C2 C7 H7 119.4 . .
C4 C5 C6 118.6(5) . .
C4 C5 C8 123.5(5) . .
C6 C5 C8 117.9(5) . .
C3 C2 C7 118.1(4) . .
C3 C2 C1 121.2(5) . .
C7 C2 C1 120.7(4) . .
C19 C20 C21 121.4(4) . .
C19 C20 H20 119.3 . .
C21 C20 H20 119.3 . .
C34 C33 N5 109.3(4) . .
C34 C33 H33 125.3 . .
N5 C33 H33 125.3 . .
C46 C47 N4 109.8(4) . .
C46 C47 H47 125.1 . .
N4 C47 H47 125.1 . .
C10 C11 C12 121.4(5) . .
C10 C11 H11 119.3 . .
C12 C11 H11 119.3 . .
C38 C39 N2 106.4(4) . .
C38 C39 H39 126.8 . .
N2 C39 H39 126.8 . .
C9 C8 C5 126.0(6) . .
C9 C8 H8 117.0 . .
C5 C8 H8 117.0 . .
N6 C36 C37 112.4(3) . .
N6 C36 H36A 109.1 . .
C37 C36 H36A 109.1 . .
N6 C36 H36B 109.1 . .
C37 C36 H36B 109.1 . .
H36A C36 H36B 107.8 . .
C5 C6 C7 120.6(5) . .
C5 C6 H6 119.7 . .
C7 C6 H6 119.7 . .
C11 C10 C15 117.9(5) . .
C11 C10 C9 119.1(5) . .
C15 C10 C9 122.9(5) . .
C5 C4 C3 121.3(5) . .
C5 C4 H4 119.3 . .
C3 C4 H4 119.3 . .
C8 C9 C10 127.1(6) . .
C8 C9 H9 116.4 . .
C10 C9 H9 116.4 . .
C14 C15 C10 120.8(5) . .
C14 C15 H15 119.6 . .
C10 C15 H15 119.6 . .
C2 C3 C4 120.1(5) . .
C2 C3 H3 119.9 . .
C4 C3 H3 119.9 . .
O7 C16 O8 123.7(4) . .
O7 C16 C13 120.8(4) . .
O8 C16 C13 115.5(4) . .
C16 O8 Co2 117.5(3) . 1_544
C48 N7 C49 105.3(4) . .
C48 N7 Co2 130.2(3) . .
C49 N7 Co2 124.5(3) . .
N7 C48 N8 111.1(4) . .
N7 C48 H48 124.5 . .
N8 C48 H48 124.5 . .
C50 C49 N7 109.6(4) . .
C50 C49 H49 125.2 . .
N7 C49 H49 125.2 . .
C48 N8 C50 107.0(4) . .
C48 N8 C51 126.9(4) . .
C50 N8 C51 126.1(4) . .
C49 C50 N8 107.0(4) . .
C49 C50 H50 126.5 . .
N8 C50 H50 126.5 . .
N8 C51 C52 112.0(4) . .
N8 C51 H51A 109.2 . .
C52 C51 H51A 109.2 . .
N8 C51 H51B 109.2 . .
C52 C51 H51B 109.2 . .
H51A C51 H51B 107.9 . .
C51 C52 C52 113.5(5) . 2_378
C51 C52 H52A 108.9 . .
C52 C52 H52A 108.9 2_378 .
C51 C52 H52B 108.9 . .
C52 C52 H52B 108.9 2_378 .
H52A C52 H52B 107.7 . .

loop_
_geom_bond_atom_site_label_1
_geom_bond_atom_site_label_2
_geom_bond_distance
_geom_bond_site_symmetry_2
Co1 O3 1.972(3) .
Co1 O1 1.998(3) .
Co1 N5 2.014(3) .
Co1 N1 2.035(3) .
Co2 O8 1.960(3) 1_566
Co2 O6 1.976(3) .
Co2 N7 2.025(3) .
Co2 N4 2.044(4) 1_356
O5 C30 1.246(5) .
O2 C17 1.240(5) .
O6 C30 1.281(5) .
O1 C17 1.293(5) .
O3 C1 1.282(5) .
O4 C1 1.239(5) .
N6 C35 1.335(5) .
N6 C34 1.363(5) .
N6 C36 1.469(5) .
N5 C35 1.322(5) .
N5 C33 1.377(5) .
C21 C23 1.390(6) .
C21 C20 1.392(6) .
C21 C22 1.468(6) .
N3 C45 1.341(5) .
N3 C46 1.367(6) .
N3 C44 1.468(5) .
C18 C24 1.370(6) .
C18 C19 1.392(6) .
C18 C17 1.501(6) .
C28 C27 1.382(6) .
C28 C29 1.388(6) .
C28 H28 0.9300 .
N4 C45 1.325(5) .
N4 C47 1.370(5) .
N4 Co2 2.044(3) 1_754
N2 C40 1.352(5) .
N2 C39 1.361(6) .
N2 C41 1.472(5) .
C38 C39 1.348(6) .
C38 N1 1.372(5) .
C38 H38 0.9300 .
C29 C31 1.385(5) .
C29 C30 1.500(6) .
N1 C40 1.319(5) .
C25 C22 1.329(6) .
C25 C26 1.467(6) .
C25 H25 0.9300 .
C22 H22 0.9300 .
C32 C31 1.385(6) .
C32 C26 1.394(6) .
C32 H32 0.9300 .
C23 C24 1.370(6) .
C23 H23 0.9300 .
C46 C47 1.354(6) .
C46 H46 0.9300 .
C24 H24 0.9300 .
C43 C44 1.517(6) .
C43 C42 1.519(6) .
C43 H43A 0.9700 .
C43 H43B 0.9700 .
C1 C2 1.512(6) .
C13 C14 1.382(6) .
C13 C12 1.386(6) .
C13 C16 1.503(6) .
C26 C27 1.399(6) .
C41 C42 1.509(7) .
C41 H41A 0.9700 .
C41 H41B 0.9700 .
C44 H44A 0.9700 .
C44 H44B 0.9700 .
C19 C20 1.383(6) .
C19 H19 0.9300 .
C27 H27 0.9300 .
C34 C33 1.358(6) .
C34 H34 0.9300 .
C45 H45 0.9300 .
C35 H35 0.9300 .
C14 C15 1.388(6) .
C14 H14 0.9300 .
C42 H42A 0.9700 .
C42 H42B 0.9700 .
C40 H40 0.9300 .
C37 C36 1.510(6) .
C37 C37 1.514(8) 2_857
C37 H37A 0.9700 .
C37 H37B 0.9700 .
C12 C11 1.387(6) .
C12 H12 0.9300 .
C31 H31 0.9300 .
C7 C6 1.383(6) .
C7 C2 1.401(7) .
C7 H7 0.9300 .
C5 C4 1.373(8) .
C5 C6 1.376(7) .
C5 C8 1.503(7) .
C2 C3 1.370(6) .
C20 H20 0.9300 .
C33 H33 0.9300 .
C47 H47 0.9300 .
C11 C10 1.374(7) .
C11 H11 0.9300 .
C39 H39 0.9300 .
C8 C9 1.271(7) .
C8 H8 0.9300 .
C36 H36A 0.9700 .
C36 H36B 0.9700 .
C6 H6 0.9300 .
C10 C15 1.399(7) .
C10 C9 1.478(7) .
C4 C3 1.405(7) .
C4 H4 0.9300 .
C9 H9 0.9300 .
C15 H15 0.9300 .
C3 H3 0.9300 .
O7 C16 1.243(6) .
C16 O8 1.278(5) .
O8 Co2 1.960(3) 1_544
N7 C48 1.324(5) .
N7 C49 1.381(5) .
C48 N8 1.341(5) .
C48 H48 0.9300 .
C49 C50 1.333(6) .
C49 H49 0.9300 .
N8 C50 1.369(5) .
N8 C51 1.470(5) .
C50 H50 0.9300 .
C51 C52 1.510(6) .
C51 H51A 0.9700 .
C51 H51B 0.9700 .
C52 C52 1.511(8) 2_378
C52 H52A 0.9700 .
C52 H52B 0.9700 .
